data_1540143
loop_
_publ_author_name
'Ikeda, K.'
'Umezawa, K.'
'Nakata, M.'
'Ishihara, M.'
'Kumazawa, S.'
'Shibayama, T.'
'Imagawa, A.'
'Sugamata, T.'
'Momozawa, N.'
'Katoh, H.'
'Ishida, K.'

_publ_section_title
;
 X-ray powder diffraction study on the occupancy of oxygen atoms in the Y
 Ba2 Cu3 Ox compound
;
_journal_name_full 'Japanese Journal of Applied Physics, Part 2'
_journal_page_first 202
_journal_page_last 205
_journal_volume 27
_journal_year 1988
_chemical_formula_sum 'Ba2 Cu3 O6.9 Y'
_chemical_name_systematic 'Y Ba2 Cu3 O6.9'
_space_group_IT_number 47
_symmetry_space_group_name_Hall '-P 2 2'
_symmetry_space_group_name_H-M 'P m m m'
_cell_angle_alpha 90
_cell_angle_beta 90
_cell_angle_gamma 90
_cell_formula_units_Z 1
_cell_length_a 3.812
_cell_length_b 3.877
_cell_length_c 11.646
_cell_volume 172.118
_citation_journal_id_ASTM JAPLD8
_cod_data_source_file Ikeda_JAPLD8_1988_1.cif
_cod_data_source_block Ba2Cu3O6.9Y1
_cod_original_cell_volume 172.1177
_cod_original_formula_sum 'Ba2 Cu3 O6.9 Y1'
_cod_database_code 1540143

loop_
_symmetry_equiv_pos_as_xyz
x,y,z
-x,-y,z
x,-y,-z
-x,y,-z
-x,-y,-z
x,y,-z
-x,y,z
x,-y,z

loop_
_atom_site_label
_atom_site_type_symbol
_atom_site_fract_x
_atom_site_fract_y
_atom_site_fract_z
_atom_site_occupancy
_atom_site_U_iso_or_equiv
O3 O-2 0 0 0.177 1 0.0
Cu1 Cu+2 0 0 0 1 0.0
Y1 Y+3 0.5 0.5 0.5 1 0.0
Ba1 Ba+2 0.5 0.5 0.172 1 0.0
O1 O-2 0.5 0 0 0.1 0.0
O5 O-2 0.5 0 0.374 1 0.0
Cu2 Cu+2 0 0 0.358 1 0.0
O4 O-2 0 0.5 0.374 1 0.0
O2 O-2 0 0.5 0 0.8 0.0
